data_1505470
loop_
_publ_author_name
'Amat, Mercedes'
'Santos, Maria M. M.'
'G\'omez, Antonia M'
'Jokic, Danica'
'Molins, Elies'
'Bosch, Joan'

_publ_section_title
;
 Enantioselective spirocyclizations from tryptophanol-derived
 oxazolopiperidone lactams.
;
_journal_issue 15
_journal_name_full 'Organic letters'
_journal_page_first 2907
_journal_page_last 2910
_journal_paper_doi 10.1021/ol0712327
_journal_volume 9
_journal_year 2007
_chemical_absolute_configuration ad
_chemical_compound_source 'synthesis as described'
_chemical_formula_moiety 'C22 H25 N2 O2'
_chemical_formula_sum 'C23 H26 N2 O4 S'
_chemical_formula_weight 426.52
_chemical_name_systematic
;
 ?
;
_space_group_IT_number 19
_symmetry_cell_setting orthorhombic
_symmetry_Int_Tables_number 19
_symmetry_space_group_name_Hall 'P 2ac 2ab'
_symmetry_space_group_name_H-M 'P 21 21 21'
_atom_sites_solution_hydrogens geom
_atom_sites_solution_primary direct
_atom_sites_solution_secondary difmap
_audit_conform_dict_location ftp://ftp.iucr.org/pub/cif_core.dic
_audit_conform_dict_name cif_core.dic
_audit_conform_dict_version 2.2
_audit_creation_date 2004-11-02T15:09:25-00:00
_audit_creation_method 'WinGX routine CIF_UPDATE'
_cell_angle_alpha 90
_cell_angle_beta 90
_cell_angle_gamma 90
_cell_formula_units_Z 4
_cell_length_a 10.055(2)
_cell_length_b 10.084(2)
_cell_length_c 20.606(2)
_cell_measurement_reflns_used 25
_cell_measurement_temperature 294(2)
_cell_measurement_theta_max 18.4
_cell_measurement_theta_min 11.3
_cell_measurement_wavelength 0.71073
_cell_volume 2089.3(6)
_computing_cell_refinement 'CAD4 Express (Enraf Nonius, 1994)'
_computing_data_collection 'CAD4 Express (Enraf Nonius, 1994)'
_computing_data_reduction 'XCAD4 (Harms & Wocadlo, 1995)'
_computing_molecular_graphics 'Ortep-3 for Windows (Farrugia, 1997)'
_computing_publication_material 'WinGX publication routines (Farrugia, 1999)'
_computing_structure_refinement 'SHELXL-97 (Sheldrick, 1997)'
_computing_structure_solution 'SHELXS-97 (Sheldrick, 1997)'
_diffrn_ambient_temperature 294(2)
_diffrn_detector 'scintillation LiI'
_diffrn_detector_dtime 1.195
_diffrn_measured_fraction_theta_full 1
_diffrn_measured_fraction_theta_max 1
_diffrn_measurement_device '\k-geometry diffractometer'
_diffrn_measurement_device_type 'Enraf Nonius CAD4'
_diffrn_measurement_method 'non-profiled omega scans'
_diffrn_orient_matrix_type
;
  x-axis points to radiation source
  the matrix is specified in reciprocal space
;
_diffrn_orient_matrix_UB_11 0.098488
_diffrn_orient_matrix_UB_12 -0.007406
_diffrn_orient_matrix_UB_13 0.005841
_diffrn_orient_matrix_UB_21 -0.013896
_diffrn_orient_matrix_UB_22 -0.038549
_diffrn_orient_matrix_UB_23 0.044173
_diffrn_orient_matrix_UB_31 -0.002123
_diffrn_orient_matrix_UB_32 -0.091074
_diffrn_orient_matrix_UB_33 -0.019207
_diffrn_radiation_monochromator graphite
_diffrn_radiation_probe x-ray
_diffrn_radiation_type MoK\a
_diffrn_radiation_wavelength 0.71073
_diffrn_reflns_av_R_equivalents 0.0236
_diffrn_reflns_av_unetI/netI 0.0309
_diffrn_reflns_limit_h_max 11
_diffrn_reflns_limit_h_min -11
_diffrn_reflns_limit_k_max 11
_diffrn_reflns_limit_k_min 0
_diffrn_reflns_limit_l_max 24
_diffrn_reflns_limit_l_min 0
_diffrn_reflns_number 3970
_diffrn_reflns_theta_full 24.97
_diffrn_reflns_theta_max 24.97
_diffrn_reflns_theta_min 1.98
_diffrn_source 'Enraf Nonius FR590'
_diffrn_standards_decay_% 0
_diffrn_standards_interval_time 60
_diffrn_standards_number 3
_exptl_absorpt_coefficient_mu 0.188
_exptl_absorpt_correction_T_max 0.9814
_exptl_absorpt_correction_T_min 0.9423
_exptl_absorpt_correction_type refdelf
_exptl_absorpt_process_details
;
        (See: Walker, N. & Stuart, D. (1983) Acta Cryst. A39, 158-166)
;
_exptl_crystal_colour colorless
_exptl_crystal_density_diffrn 1.356
_exptl_crystal_density_method 'not measured'
_exptl_crystal_description prism
_exptl_crystal_F_000 904
_exptl_crystal_size_max 0.32
_exptl_crystal_size_mid 0.28
_exptl_crystal_size_min 0.1
_refine_diff_density_max 0.155
_refine_diff_density_min -0.177
_refine_diff_density_rms 0.032
_refine_ls_abs_structure_details 'Flack H D (1983), Acta Cryst. A39, 876-881'
_refine_ls_abs_structure_Flack -0.14(9)
_refine_ls_extinction_method none
_refine_ls_goodness_of_fit_ref 1.076
_refine_ls_hydrogen_treatment mixed
_refine_ls_matrix_type full
_refine_ls_number_parameters 273
_refine_ls_number_reflns 3655
_refine_ls_number_restraints 0
_refine_ls_restrained_S_all 1.076
_refine_ls_R_factor_all 0.0584
_refine_ls_R_factor_gt 0.0377
_refine_ls_shift/su_max 0.107
_refine_ls_shift/su_mean 0.003
_refine_ls_structure_factor_coef Fsqd
_refine_ls_weighting_details 'calc w=1/[\s^2^(Fo^2^)+(0.0475P)^2^+0.3069P] where P=(Fo^2^+2Fc^2^)/3'
_refine_ls_weighting_scheme calc
_refine_ls_wR_factor_gt 0.0898
_refine_ls_wR_factor_ref 0.0991
_reflns_number_gt 3015
_reflns_number_total 3655
_reflns_threshold_expression >2sigma(I)
_cod_data_source_file ol0712327-file003.cif
_cod_data_source_block jb42
_cod_database_code 1505470
_diffrn_standards_decay_corr_max 1
_diffrn_standards_decay_corr_min 1

loop_
_symmetry_equiv_pos_as_xyz
'x, y, z'
'-x+1/2, -y, z+1/2'
'x+1/2, -y+1/2, -z'
'-x, y+1/2, -z+1/2'

loop_
_atom_site_label
_atom_site_type_symbol
_atom_site_fract_x
_atom_site_fract_y
_atom_site_fract_z
_atom_site_U_iso_or_equiv
_atom_site_adp_type
_atom_site_occupancy
_atom_site_symmetry_multiplicity
_atom_site_calc_flag
_atom_site_refinement_flags
C1 C -0.4012(3) 0.4965(3) 0.20531(12) 0.0485(6) Uani 1 1 d .
C3 C -0.3144(3) 0.6977(2) 0.15137(13) 0.0489(6) Uani 1 1 d .
H3 H -0.2968 0.7359 0.1942 0.059 Uiso 1 1 calc R
C4 C -0.1903(3) 0.7138(3) 0.10899(14) 0.0559(7) Uani 1 1 d .
H4A H -0.1335 0.7834 0.126 0.067 Uiso 1 1 calc R
H4B H -0.2151 0.7365 0.0649 0.067 Uiso 1 1 calc R
C4A C -0.1174(2) 0.5784(3) 0.11068(12) 0.0454(6) Uani 1 1 d .
C5 C -0.0230(2) 0.5636(3) 0.16748(11) 0.0451(6) Uani 1 1 d .
C6 C 0.1026(3) 0.5291(2) 0.14629(12) 0.0466(6) Uani 1 1 d .
C8 C -0.0284(3) 0.5514(3) 0.05121(12) 0.0571(7) Uani 1 1 d .
H8A H -0.0614 0.4761 0.0268 0.069 Uiso 1 1 calc R
H8B H -0.0261 0.6282 0.0229 0.069 Uiso 1 1 calc R
C8A C -0.2377(2) 0.4831(2) 0.11379(12) 0.0418(6) Uani 1 1 d .
H8A1 H -0.2792 0.4824 0.0708 0.05 Uiso 1 1 calc R
C9 C -0.2134(3) 0.3408(2) 0.13297(14) 0.0514(6) Uani 1 1 d .
H9A H -0.1542 0.3371 0.1701 0.062 Uiso 1 1 calc R
H9B H -0.1721 0.2931 0.0974 0.062 Uiso 1 1 calc R
C10 C -0.3461(3) 0.2780(3) 0.14983(14) 0.0552(7) Uani 1 1 d .
H10A H -0.334 0.1846 0.1592 0.066 Uiso 1 1 calc R
H10B H -0.4067 0.2861 0.1134 0.066 Uiso 1 1 calc R
C11 C -0.4034(3) 0.3480(3) 0.20870(14) 0.0579(7) Uani 1 1 d .
H11A H -0.4947 0.3193 0.2144 0.069 Uiso 1 1 calc R
H11B H -0.3539 0.3203 0.2468 0.069 Uiso 1 1 calc R
C31 C -0.4374(3) 0.7613(3) 0.12336(15) 0.0610(8) Uani 1 1 d .
H31A H -0.5118 0.7466 0.1525 0.073 Uiso 1 1 calc R
H31B H -0.4235 0.8562 0.1198 0.073 Uiso 1 1 calc R
C51 C -0.0446(3) 0.5783(3) 0.23323(13) 0.0636(8) Uani 1 1 d .
H51 H -0.1282 0.6025 0.2485 0.076 Uiso 1 1 calc R
C52 C 0.0590(3) 0.5568(4) 0.27624(14) 0.0698(8) Uani 1 1 d .
H52 H 0.0444 0.5663 0.3206 0.084 Uiso 1 1 calc R
C53 C 0.1825(3) 0.5218(3) 0.25434(15) 0.0686(9) Uani 1 1 d .
H53 H 0.2504 0.5059 0.284 0.082 Uiso 1 1 calc R
C54 C 0.2074(3) 0.5097(3) 0.18883(15) 0.0621(7) Uani 1 1 d .
H54 H 0.2921 0.4892 0.1737 0.075 Uiso 1 1 calc R
C71 C 0.2041(2) 0.2758(2) 0.05752(12) 0.0458(6) Uani 1 1 d .
C72 C 0.1013(3) 0.1985(3) 0.03415(13) 0.0487(6) Uani 1 1 d .
H72 H 0.0368 0.2355 0.0074 0.058 Uiso 1 1 calc R
C73 C 0.0948(3) 0.0662(3) 0.05062(12) 0.0524(6) Uani 1 1 d .
H73 H 0.0245 0.0152 0.0352 0.063 Uiso 1 1 calc R
C74 C 0.1903(3) 0.0076(3) 0.08961(13) 0.0514(6) Uani 1 1 d .
C75 C 0.2917(3) 0.0864(3) 0.11304(14) 0.0616(7) Uani 1 1 d .
H75 H 0.3565 0.0491 0.1396 0.074 Uiso 1 1 calc R
C76 C 0.2987(3) 0.2189(3) 0.09798(15) 0.0605(8) Uani 1 1 d .
H76 H 0.3669 0.2706 0.1149 0.073 Uiso 1 1 calc R
C77 C 0.1833(4) -0.1380(3) 0.10569(19) 0.0810(10) Uani 1 1 d .
H77A H 0.1248 -0.1816 0.0757 0.121 Uiso 1 1 calc R
H77B H 0.1499 -0.1489 0.149 0.121 Uiso 1 1 calc R
H77C H 0.2705 -0.1761 0.1026 0.121 Uiso 1 1 calc R
N2 N -0.32789(19) 0.5526(2) 0.15783(9) 0.0433(5) Uani 1 1 d .
N7 N 0.1050(2) 0.5235(2) 0.07751(11) 0.0539(6) Uani 1 1 d .
O1 O -0.4638(2) 0.5656(2) 0.24448(9) 0.0685(6) Uani 1 1 d .
O31 O -0.4691(2) 0.7088(2) 0.06078(10) 0.0666(6) Uani 1 1 d .
H31 H -0.5366 0.6635 0.0633 0.1 Uiso 1 1 calc R
O71 O 0.3446(2) 0.4875(2) 0.05661(12) 0.0799(7) Uani 1 1 d .
O72 O 0.1778(2) 0.4577(2) -0.03102(9) 0.0777(7) Uani 1 1 d .
S7 S 0.21588(7) 0.44370(7) 0.03555(4) 0.0587(2) Uani 1 1 d .

loop_
_atom_site_aniso_label
_atom_site_aniso_U_11
_atom_site_aniso_U_22
_atom_site_aniso_U_33
_atom_site_aniso_U_23
_atom_site_aniso_U_13
_atom_site_aniso_U_12
C1 0.0466(14) 0.0616(16) 0.0373(14) 0.0024(13) -0.0010(12) -0.0001(13)
C3 0.0555(16) 0.0386(13) 0.0525(15) -0.0026(11) 0.0009(13) -0.0014(11)
C4 0.0597(17) 0.0414(14) 0.0665(18) 0.0065(13) 0.0070(14) -0.0051(13)
C4A 0.0454(13) 0.0461(15) 0.0447(13) 0.0003(12) 0.0053(11) -0.0020(11)
C5 0.0469(13) 0.0464(14) 0.0419(14) -0.0009(12) 0.0024(11) -0.0069(12)
C6 0.0498(14) 0.0415(15) 0.0486(15) -0.0044(12) 0.0035(12) -0.0010(11)
C8 0.0560(15) 0.0704(18) 0.0448(14) 0.0042(14) 0.0093(12) -0.0024(15)
C8A 0.0445(13) 0.0424(13) 0.0385(12) -0.0001(11) 0.0013(11) 0.0004(10)
C9 0.0538(15) 0.0417(14) 0.0586(16) -0.0005(12) -0.0045(14) 0.0038(13)
C10 0.0617(17) 0.0443(15) 0.0594(18) 0.0073(13) -0.0055(14) -0.0063(13)
C11 0.0606(17) 0.0613(18) 0.0517(18) 0.0127(14) -0.0024(14) -0.0127(14)
C31 0.0684(19) 0.0513(17) 0.0634(19) 0.0004(15) 0.0000(15) 0.0112(14)
C51 0.0549(17) 0.089(2) 0.0465(16) -0.0121(16) 0.0047(13) -0.0083(16)
C52 0.078(2) 0.088(2) 0.0440(15) -0.0099(17) -0.0045(14) -0.0091(19)
C53 0.072(2) 0.0682(19) 0.065(2) -0.0072(15) -0.0236(16) -0.0036(16)
C54 0.0526(16) 0.0630(17) 0.0708(19) -0.0103(15) -0.0067(15) 0.0035(15)
C71 0.0417(13) 0.0490(14) 0.0467(14) -0.0067(11) 0.0084(12) -0.0009(12)
C72 0.0491(14) 0.0551(15) 0.0419(14) -0.0045(13) -0.0033(12) 0.0040(12)
C73 0.0505(14) 0.0568(16) 0.0499(15) -0.0063(14) -0.0084(12) -0.0041(13)
C74 0.0525(15) 0.0505(15) 0.0510(15) -0.0024(12) 0.0017(13) 0.0031(12)
C75 0.0534(16) 0.0658(19) 0.0654(18) -0.0008(15) -0.0157(15) 0.0062(15)
C76 0.0429(14) 0.0627(18) 0.076(2) -0.0125(15) -0.0077(14) -0.0062(14)
C77 0.083(2) 0.0564(18) 0.103(3) 0.0121(18) -0.006(2) 0.0014(18)
N2 0.0441(11) 0.0417(11) 0.0442(11) 0.0017(10) 0.0057(9) 0.0007(9)
N7 0.0549(13) 0.0567(15) 0.0503(13) -0.0049(11) 0.0100(10) 0.0060(11)
O1 0.0669(13) 0.0849(15) 0.0539(11) -0.0075(12) 0.0172(10) 0.0037(11)
O31 0.0705(14) 0.0659(13) 0.0635(13) 0.0121(11) -0.0070(11) -0.0060(11)
O71 0.0525(11) 0.0667(14) 0.1204(19) -0.0132(13) 0.0319(12) -0.0174(10)
O72 0.1095(17) 0.0717(13) 0.0519(12) 0.0091(11) 0.0308(12) 0.0093(13)
S7 0.0603(4) 0.0514(4) 0.0643(5) -0.0019(4) 0.0259(3) -0.0032(4)

loop_
_atom_type_symbol
_atom_type_description
_atom_type_scat_dispersion_real
_atom_type_scat_dispersion_imag
_atom_type_scat_source
C C 0.0033 0.0016 'International Tables Vol C Tables 4.2.6.8 and 6.1.1.4'
H H 0 0 'International Tables Vol C Tables 4.2.6.8 and 6.1.1.4'
N N 0.0061 0.0033 'International Tables Vol C Tables 4.2.6.8 and 6.1.1.4'
O O 0.0106 0.006 'International Tables Vol C Tables 4.2.6.8 and 6.1.1.4'
S S 0.1246 0.1234 'International Tables Vol C Tables 4.2.6.8 and 6.1.1.4'

loop_
_geom_angle_atom_site_label_1
_geom_angle_atom_site_label_2
_geom_angle_atom_site_label_3
_geom_angle
O1 C1 N2 120.9(3)
O1 C1 C11 121.7(3)
N2 C1 C11 117.4(2)
N2 C3 C31 112.4(2)
N2 C3 C4 103.4(2)
C31 C3 C4 113.9(2)
C3 C4 C4A 106.2(2)
C5 C4A C8 103.5(2)
C5 C4A C8A 113.4(2)
C8 C4A C8A 112.2(2)
C5 C4A C4 113.6(2)
C8 C4A C4 114.3(2)
C8A C4A C4 100.28(19)
C6 C5 C51 118.8(2)
C6 C5 C4A 110.7(2)
C51 C5 C4A 130.5(2)
C5 C6 C54 122.1(2)
C5 C6 N7 110.0(2)
C54 C6 N7 127.9(2)
N7 C8 C4A 105.6(2)
N2 C8A C9 113.2(2)
N2 C8A C4A 102.31(19)
C9 C8A C4A 118.4(2)
C8A C9 C10 108.3(2)
C9 C10 C11 108.9(2)
C1 C11 C10 115.0(2)
O31 C31 C3 111.7(2)
C5 C51 C52 119.5(3)
C53 C52 C51 120.8(3)
C52 C53 C54 120.7(3)
C53 C54 C6 118.0(3)
C72 C71 C76 119.2(2)
C72 C71 S7 120.3(2)
C76 C71 S7 120.5(2)
C73 C72 C71 119.8(2)
C72 C73 C74 121.5(2)
C75 C74 C73 118.0(3)
C75 C74 C77 121.3(3)
C73 C74 C77 120.7(3)
C76 C75 C74 121.3(3)
C75 C76 C71 120.2(3)
C1 N2 C8A 126.0(2)
C1 N2 C3 122.1(2)
C8A N2 C3 111.24(19)
C6 N7 C8 110.1(2)
C6 N7 S7 124.29(19)
C8 N7 S7 121.59(18)
O72 S7 O71 120.06(14)
O72 S7 N7 106.13(13)
O71 S7 N7 107.80(13)
O72 S7 C71 108.91(13)
O71 S7 C71 106.24(14)
N7 S7 C71 107.10(12)

loop_
_geom_bond_atom_site_label_1
_geom_bond_atom_site_label_2
_geom_bond_distance
C1 O1 1.238(3)
C1 N2 1.349(3)
C1 C11 1.498(4)
C3 N2 1.475(3)
C3 C31 1.508(4)
C3 C4 1.532(4)
C4 C4A 1.551(4)
C4A C5 1.514(3)
C4A C8 1.541(3)
C4A C8A 1.546(3)
C5 C6 1.381(4)
C5 C51 1.380(3)
C6 C54 1.385(4)
C6 N7 1.418(3)
C8 N7 1.474(3)
C8A N2 1.462(3)
C8A C9 1.508(3)
C9 C10 1.518(4)
C10 C11 1.517(4)
C31 O31 1.430(3)
C51 C52 1.385(4)
C52 C53 1.368(4)
C53 C54 1.378(4)
C71 C72 1.381(3)
C71 C76 1.389(4)
C71 S7 1.756(3)
C72 C73 1.377(4)
C73 C74 1.385(4)
C74 C75 1.380(4)
C74 C77 1.506(4)
C75 C76 1.373(4)
N7 S7 1.624(2)
O71 S7 1.435(2)
O72 S7 1.431(2)

loop_
_geom_torsion_atom_site_label_1
_geom_torsion_atom_site_label_2
_geom_torsion_atom_site_label_3
_geom_torsion_atom_site_label_4
_geom_torsion
N2 C3 C4 C4A -16.3(3)
C31 C3 C4 C4A -138.6(2)
C3 C4 C4A C5 -86.6(2)
C3 C4 C4A C8 154.9(2)
C3 C4 C4A C8A 34.7(3)
C8 C4A C5 C6 -1.6(3)
C8A C4A C5 C6 120.2(2)
C4 C4A C5 C6 -126.2(2)
C8 C4A C5 C51 178.8(3)
C8A C4A C5 C51 -59.4(4)
C4 C4A C5 C51 54.3(4)
C51 C5 C6 C54 -0.5(4)
C4A C5 C6 C54 179.9(2)
C51 C5 C6 N7 -178.0(2)
C4A C5 C6 N7 2.4(3)
C5 C4A C8 N7 0.4(3)
C8A C4A C8 N7 -122.3(2)
C4 C4A C8 N7 124.4(2)
C5 C4A C8A N2 81.7(2)
C8 C4A C8A N2 -161.4(2)
C4 C4A C8A N2 -39.7(2)
C5 C4A C8A C9 -43.4(3)
C8 C4A C8A C9 73.4(3)
C4 C4A C8A C9 -164.9(2)
N2 C8A C9 C10 45.5(3)
C4A C8A C9 C10 165.2(2)
C8A C9 C10 C11 -63.8(3)
O1 C1 C11 C10 167.9(2)
N2 C1 C11 C10 -12.3(4)
C9 C10 C11 C1 47.8(3)
N2 C3 C31 O31 -58.6(3)
C4 C3 C31 O31 58.6(3)
C6 C5 C51 C52 -0.7(4)
C4A C5 C51 C52 178.8(3)
C5 C51 C52 C53 0.3(5)
C51 C52 C53 C54 1.3(5)
C52 C53 C54 C6 -2.4(5)
C5 C6 C54 C53 2.0(4)
N7 C6 C54 C53 179.1(3)
C76 C71 C72 C73 -0.7(4)
S7 C71 C72 C73 178.6(2)
C71 C72 C73 C74 -0.9(4)
C72 C73 C74 C75 1.5(4)
C72 C73 C74 C77 -178.4(3)
C73 C74 C75 C76 -0.4(4)
C77 C74 C75 C76 179.5(3)
C74 C75 C76 C71 -1.2(5)
C72 C71 C76 C75 1.7(4)
S7 C71 C76 C75 -177.6(2)
O1 C1 N2 C8A 172.2(2)
C11 C1 N2 C8A -7.6(4)
O1 C1 N2 C3 2.2(4)
C11 C1 N2 C3 -177.6(2)
C9 C8A N2 C1 -10.1(3)
C4A C8A N2 C1 -138.6(2)
C9 C8A N2 C3 160.9(2)
C4A C8A N2 C3 32.4(2)
C31 C3 N2 C1 -75.6(3)
C4 C3 N2 C1 161.2(2)
C31 C3 N2 C8A 113.0(2)
C4 C3 N2 C8A -10.2(3)
C5 C6 N7 C8 -2.1(3)
C54 C6 N7 C8 -179.5(3)
C5 C6 N7 S7 -159.77(19)
C54 C6 N7 S7 22.8(4)
C4A C8 N7 C6 1.0(3)
C4A C8 N7 S7 159.37(18)
C6 N7 S7 O72 177.0(2)
C8 N7 S7 O72 21.7(2)
C6 N7 S7 O71 -53.2(2)
C8 N7 S7 O71 151.6(2)
C6 N7 S7 C71 60.8(2)
C8 N7 S7 C71 -94.5(2)
C72 C71 S7 O72 -38.1(2)
C76 C71 S7 O72 141.1(2)
C72 C71 S7 O71 -168.8(2)
C76 C71 S7 O71 10.5(2)
C72 C71 S7 N7 76.2(2)
C76 C71 S7 N7 -104.5(2)

loop_
_cod_related_entry_id
_cod_related_entry_database
_cod_related_entry_code
1 ChemSpider 30651612
